data_4309830
loop_
_publ_author_name
'Mohamed Osman Awaleh'
'Antonella Badia'
'Fran\,cois Brisse'

_publ_contact_author_address
;
      Universit\'e de Montr\'eal
      D\'epartement de Chimie
      C.P. 6128, Succ. Centre-ville
      Montr\'eal, Qu\'ebec
      Canada, H3C 3J7
;
_publ_contact_author_email francois.brisse@umontreal.ca
_publ_contact_author_fax '+1 514 343 7586'
_publ_contact_author_name 'Dr Fran\,cois Brisse'
_publ_contact_author_phone '+1 514 343 2088'
_publ_section_title
;
Coordination Networks with Flexible Ligands Based on Silver(I) Salts:
Complexes of 1,3-Bis(phenylthio)propane with Silver(I) Salts of PF6-,
CF3COO-, CF3CF2COO-, CF3CF2CF2COO-,p-TsO-, and CF3SO3-
;
_journal_name_full 'Inorganic Chemistry'
_journal_page_first 7833
_journal_page_last 7845
_journal_paper_doi 10.1021/ic050617n
_journal_volume 44
_journal_year 2005
_chemical_compound_source 'Synthesized by the authors. See text'
_chemical_formula_moiety 'C22 H23 Ag O3 S3'
_chemical_formula_sum 'C22 H23 Ag O3 S3'
_chemical_formula_weight 539.45
_chemical_name_systematic
; 
 ? 
;
_space_group_IT_number 14
_symmetry_cell_setting monoclinic
_symmetry_space_group_name_Hall '-P 2ybc'
_symmetry_space_group_name_H-M 'P 1 21/c 1'
_atom_sites_solution_hydrogens geom
_atom_sites_solution_primary direct
_atom_sites_solution_secondary difmap
_audit_creation_method SHELXL-97
_cell_angle_alpha 90.00
_cell_angle_beta 99.383(2)
_cell_angle_gamma 90.00
_cell_formula_units_Z 4
_cell_length_a 14.6787(3)
_cell_length_b 9.8460(2)
_cell_length_c 15.7897(4)
_cell_measurement_reflns_used 4905
_cell_measurement_temperature 220(2)
_cell_measurement_theta_max 72.66
_cell_measurement_theta_min 2.84
_cell_volume 2251.50(9)
_computing_cell_refinement 'SMART (Bruker, 1999)'
_computing_data_collection 'SMART (Bruker, 1999)'
_computing_data_reduction 'SAINT (Bruker, 1999)'
_computing_molecular_graphics 'SHELXTL (Bruker, 1997)'
_computing_publication_material 'UdMX (local program)'
_computing_structure_refinement 'SHELXL97 (Sheldrick, 1997)'
_computing_structure_solution 'SHELXS97 (Sheldrick, 1997)'
_diffrn_ambient_temperature 220(2)
_diffrn_detector_area_resol_mean 5.5
_diffrn_measured_fraction_theta_full 0.959
_diffrn_measured_fraction_theta_max 0.959
_diffrn_measurement_device_type 'Bruker Smart 2000'
_diffrn_measurement_method \w
_diffrn_radiation_monochromator graphite
_diffrn_radiation_source 'Sealed Tube'
_diffrn_radiation_type CuK\a
_diffrn_radiation_wavelength 1.54178
_diffrn_reflns_av_R_equivalents 0.038
_diffrn_reflns_av_sigmaI/netI 0.0404
_diffrn_reflns_limit_h_max 17
_diffrn_reflns_limit_h_min -18
_diffrn_reflns_limit_k_max 11
_diffrn_reflns_limit_k_min -11
_diffrn_reflns_limit_l_max 14
_diffrn_reflns_limit_l_min -18
_diffrn_reflns_number 18312
_diffrn_reflns_theta_full 72.85
_diffrn_reflns_theta_max 72.85
_diffrn_reflns_theta_min 3.05
_diffrn_standards_decay_% -0.37
_diffrn_standards_number 195
_exptl_absorpt_coefficient_mu 9.952
_exptl_absorpt_correction_T_max 0.184
_exptl_absorpt_correction_T_min 0.143
_exptl_absorpt_correction_type multi-scan
_exptl_absorpt_process_details 'Sadabs (Sheldrick,1996)'
_exptl_crystal_colour Colourless
_exptl_crystal_density_diffrn 1.591
_exptl_crystal_density_method 'not measured'
_exptl_crystal_description block
_exptl_crystal_F_000 1096
_exptl_crystal_size_max 0.26
_exptl_crystal_size_mid 0.24
_exptl_crystal_size_min 0.17
_refine_diff_density_max 0.826
_refine_diff_density_min -0.584
_refine_diff_density_rms 0.094
_refine_ls_extinction_method none
_refine_ls_goodness_of_fit_ref 0.975
_refine_ls_hydrogen_treatment constr
_refine_ls_matrix_type full
_refine_ls_number_parameters 263
_refine_ls_number_reflns 4308
_refine_ls_number_restraints 0
_refine_ls_restrained_S_all 0.975
_refine_ls_R_factor_all 0.0624
_refine_ls_R_factor_gt 0.0461
_refine_ls_shift/su_max 0.001
_refine_ls_shift/su_mean 0.000
_refine_ls_structure_factor_coef Fsqd
_refine_ls_weighting_details 'calc w=1/[\s^2^(Fo^2^)+(0.0751P)^2^] where P=(Fo^2^+2Fc^2^)/3'
_refine_ls_weighting_scheme calc
_refine_ls_wR_factor_gt 0.1157
_refine_ls_wR_factor_ref 0.1226
_reflns_number_gt 3213
_reflns_number_total 4308
_reflns_threshold_expression I>2\s(I)
_cod_data_source_file ic050617nsi20050421_105259.cif
_cod_data_source_block Complex6
_cod_depositor_comments
;
The following automatic conversions were performed:
'_symmetry_cell_setting' value 'Monoclinic' changed to 'monoclinic'
according to '/home/saulius/struct/CIF-dictionaries/cif_core.dic'
dictionary named 'cif_core.dic' version 2.4.1 from
2010-06-29.

'_geom_angle_publ_flag' value 'Y' changed to 'y' according to
'/home/saulius/struct/CIF-dictionaries/cif_core.dic' dictionary named
'cif_core.dic' version 2.4.1 from 2010-06-29 (50
times).

'_geom_bond_publ_flag' value 'Y' changed to 'y' according to
'/home/saulius/struct/CIF-dictionaries/cif_core.dic' dictionary named
'cif_core.dic' version 2.4.1 from 2010-06-29 (35 times).

Automatic conversion script
Id: cif_fix_enum 1527 2010-12-29 10:47:43Z saulius 
;
_cod_database_code 4309830

loop_
_symmetry_equiv_pos_as_xyz
'x, y, z'
'-x, y+1/2, -z+1/2'
'-x, -y, -z'
'x, -y-1/2, z-1/2'

loop_
_atom_site_label
_atom_site_type_symbol
_atom_site_fract_x
_atom_site_fract_y
_atom_site_fract_z
_atom_site_U_iso_or_equiv
_atom_site_adp_type
_atom_site_occupancy
_atom_site_symmetry_multiplicity
_atom_site_calc_flag
_atom_site_refinement_flags
_atom_site_disorder_assembly
_atom_site_disorder_group
Ag1 Ag 0.60769(3) 0.10189(4) 1.05289(2) 0.05684(14) Uani 1 1 d . . .
S1 S 0.65131(9) 0.27618(11) 0.95523(7) 0.0551(3) Uani 1 1 d . . .
S2 S 0.64403(8) 0.53497(11) 0.68506(7) 0.0472(3) Uani 1 1 d . . .
S3 S 0.60205(8) -0.19721(11) 0.91400(8) 0.0499(3) Uani 1 1 d . . .
O1 O 0.6730(3) -0.1476(4) 0.8693(2) 0.0718(10) Uani 1 1 d . . .
O2 O 0.5365(3) -0.2890(4) 0.8676(2) 0.0727(11) Uani 1 1 d . . .
O3 O 0.5557(2) -0.0841(3) 0.9493(2) 0.0573(8) Uani 1 1 d . . .
C11 C 0.7706(4) 0.2466(5) 0.9562(3) 0.0548(12) Uani 1 1 d . . .
C12 C 0.8321(6) 0.3535(7) 0.9667(5) 0.106(3) Uani 1 1 d . . .
H12 H 0.8113 0.4422 0.9745 0.127 Uiso 1 1 calc R . .
C13 C 0.9244(7) 0.3289(12) 0.9657(7) 0.150(5) Uani 1 1 d . . .
H13 H 0.9659 0.4023 0.9730 0.180 Uiso 1 1 calc R . .
C14 C 0.9565(5) 0.2065(10) 0.9550(6) 0.119(3) Uani 1 1 d . . .
H14 H 1.0198 0.1935 0.9546 0.143 Uiso 1 1 calc R . .
C15 C 0.8985(4) 0.1000(7) 0.9445(4) 0.0828(19) Uani 1 1 d . . .
H15 H 0.9212 0.0124 0.9366 0.099 Uiso 1 1 calc R . .
C16 C 0.8047(4) 0.1196(5) 0.9453(3) 0.0603(13) Uani 1 1 d . . .
H16 H 0.7643 0.0448 0.9383 0.072 Uiso 1 1 calc R . .
C17 C 0.6017(3) 0.2142(4) 0.8482(3) 0.0475(10) Uani 1 1 d . . .
H17A H 0.6175 0.1181 0.8436 0.057 Uiso 1 1 calc R . .
H17B H 0.5343 0.2212 0.8409 0.057 Uiso 1 1 calc R . .
C18 C 0.6361(3) 0.2934(4) 0.7765(3) 0.0418(9) Uani 1 1 d . . .
H18A H 0.7038 0.2945 0.7873 0.050 Uiso 1 1 calc R . .
H18B H 0.6163 0.2464 0.7219 0.050 Uiso 1 1 calc R . .
C19 C 0.6010(3) 0.4382(4) 0.7689(3) 0.0460(10) Uani 1 1 d . . .
H19A H 0.6194 0.4843 0.8240 0.055 Uiso 1 1 calc R . .
H19B H 0.5334 0.4369 0.7567 0.055 Uiso 1 1 calc R . .
C21 C 0.7647(3) 0.5381(5) 0.7234(3) 0.0502(11) Uani 1 1 d . . .
C22 C 0.7983(4) 0.6297(5) 0.7885(4) 0.0651(14) Uani 1 1 d . . .
H22 H 0.7573 0.6859 0.8124 0.078 Uiso 1 1 calc R . .
C23 C 0.8915(5) 0.6371(7) 0.8175(5) 0.0879(19) Uani 1 1 d . . .
H23 H 0.9138 0.6964 0.8628 0.105 Uiso 1 1 calc R . .
C24 C 0.9517(5) 0.5608(9) 0.7821(6) 0.102(2) Uani 1 1 d . . .
H24 H 1.0155 0.5699 0.8011 0.123 Uiso 1 1 calc R . .
C25 C 0.9195(5) 0.4692(9) 0.7179(5) 0.104(2) Uani 1 1 d . . .
H25 H 0.9614 0.4140 0.6945 0.125 Uiso 1 1 calc R . .
C26 C 0.8255(4) 0.4582(6) 0.6878(4) 0.0705(15) Uani 1 1 d . . .
H26 H 0.8037 0.3967 0.6436 0.085 Uiso 1 1 calc R . .
C31 C 0.6592(3) -0.2885(4) 1.0043(3) 0.0472(10) Uani 1 1 d . . .
C32 C 0.7507(3) -0.2684(5) 1.0350(3) 0.0568(12) Uani 1 1 d . . .
H32 H 0.7851 -0.2065 1.0076 0.068 Uiso 1 1 calc R . .
C33 C 0.7929(3) -0.3396(5) 1.1068(3) 0.0603(13) Uani 1 1 d . . .
H33 H 0.8561 -0.3268 1.1271 0.072 Uiso 1 1 calc R . .
C34 C 0.7429(4) -0.4289(5) 1.1487(3) 0.0594(13) Uani 1 1 d . . .
C35 C 0.6500(3) -0.4463(5) 1.1184(3) 0.0581(13) Uani 1 1 d . . .
H35 H 0.6148 -0.5052 1.1471 0.070 Uiso 1 1 calc R . .
C36 C 0.6089(3) -0.3775(4) 1.0466(3) 0.0568(12) Uani 1 1 d . . .
H36 H 0.5458 -0.3911 1.0258 0.068 Uiso 1 1 calc R . .
C37 C 0.7884(4) -0.5030(6) 1.2270(4) 0.0805(17) Uani 1 1 d . . .
H37A H 0.7449 -0.5134 1.2667 0.121 Uiso 1 1 calc R . .
H37B H 0.8416 -0.4518 1.2544 0.121 Uiso 1 1 calc R . .
H37C H 0.8082 -0.5919 1.2107 0.121 Uiso 1 1 calc R . .

loop_
_atom_site_aniso_label
_atom_site_aniso_U_11
_atom_site_aniso_U_22
_atom_site_aniso_U_33
_atom_site_aniso_U_23
_atom_site_aniso_U_13
_atom_site_aniso_U_12
Ag1 0.0647(2) 0.0614(2) 0.0481(2) 0.00243(15) 0.02001(16) 0.00201(17)
S1 0.0801(9) 0.0437(6) 0.0459(7) -0.0001(4) 0.0229(6) 0.0077(5)
S2 0.0556(6) 0.0411(5) 0.0471(6) 0.0037(4) 0.0145(5) 0.0088(5)
S3 0.0558(7) 0.0390(6) 0.0575(7) -0.0100(5) 0.0175(5) 0.0060(5)
O1 0.076(3) 0.070(2) 0.077(3) 0.0080(18) 0.037(2) 0.0112(19)
O2 0.075(3) 0.052(2) 0.085(3) -0.0189(17) -0.005(2) 0.0029(18)
O3 0.057(2) 0.0441(18) 0.073(2) -0.0157(15) 0.0180(16) 0.0112(14)
C11 0.077(4) 0.051(3) 0.035(3) 0.0028(18) 0.005(2) -0.012(2)
C12 0.112(6) 0.068(4) 0.121(6) 0.009(4) -0.031(5) -0.035(4)
C13 0.101(7) 0.136(8) 0.186(10) 0.050(8) -0.055(7) -0.080(7)
C14 0.063(5) 0.140(8) 0.146(8) 0.048(6) -0.008(5) -0.025(5)
C15 0.053(3) 0.112(6) 0.082(5) 0.005(3) 0.006(3) 0.006(4)
C16 0.058(3) 0.058(3) 0.066(3) -0.003(2) 0.011(2) -0.003(2)
C17 0.048(3) 0.043(2) 0.052(3) 0.0025(18) 0.010(2) 0.0018(19)
C18 0.047(2) 0.039(2) 0.040(2) -0.0012(16) 0.0102(18) 0.0054(18)
C19 0.049(2) 0.046(2) 0.046(3) -0.0017(18) 0.0168(19) 0.0074(19)
C21 0.055(3) 0.047(2) 0.052(3) 0.0041(19) 0.021(2) 0.006(2)
C22 0.070(3) 0.058(3) 0.069(4) -0.011(2) 0.017(3) 0.002(3)
C23 0.072(4) 0.095(5) 0.094(5) -0.020(4) 0.006(4) -0.015(4)
C24 0.052(4) 0.128(7) 0.127(7) -0.005(5) 0.015(4) -0.007(4)
C25 0.065(4) 0.124(6) 0.133(7) -0.011(5) 0.046(4) 0.022(4)
C26 0.062(3) 0.073(4) 0.082(4) -0.015(3) 0.031(3) 0.003(3)
C31 0.048(2) 0.037(2) 0.061(3) -0.0114(19) 0.019(2) -0.0002(18)
C32 0.046(3) 0.053(3) 0.076(4) 0.003(2) 0.022(2) -0.006(2)
C33 0.046(3) 0.062(3) 0.075(4) 0.005(3) 0.015(2) -0.001(2)
C34 0.059(3) 0.055(3) 0.069(4) 0.007(2) 0.024(2) 0.011(2)
C35 0.056(3) 0.045(3) 0.079(4) 0.005(2) 0.028(3) 0.000(2)
C36 0.050(3) 0.045(3) 0.079(4) -0.004(2) 0.020(2) -0.006(2)
C37 0.080(4) 0.078(4) 0.089(4) 0.027(3) 0.030(3) 0.014(3)

loop_
_atom_type_symbol
_atom_type_description
_atom_type_scat_dispersion_real
_atom_type_scat_dispersion_imag
_atom_type_scat_source
C C 0.0181 0.0091 'International Tables Vol C Tables 4.2.6.8 and 6.1.1.4'
H H 0.0000 0.0000 'International Tables Vol C Tables 4.2.6.8 and 6.1.1.4'
O O 0.0492 0.0322 'International Tables Vol C Tables 4.2.6.8 and 6.1.1.4'
S S 0.3331 0.5567 'International Tables Vol C Tables 4.2.6.8 and 6.1.1.4'
Ag Ag 0.1306 4.2820 'International Tables Vol C Tables 4.2.6.8 and 6.1.1.4'

loop_
_geom_angle_atom_site_label_1
_geom_angle_atom_site_label_2
_geom_angle_atom_site_label_3
_geom_angle_site_symmetry_1
_geom_angle_site_symmetry_2
_geom_angle_site_symmetry_3
_geom_angle
_geom_angle_publ_flag
O3 AG1 S1 3_657 . . 113.79(9) y
O3 AG1 S2 3_657 . 4_566 92.87(9) y
S1 AG1 S2 . . 4_566 150.25(5) y
O3 AG1 O3 3_657 . . 74.85(11) y
S1 AG1 O3 . . . 100.62(9) y
S2 AG1 O3 4_566 . . 98.89(9) y
C11 S1 C17 . . . 101.4(2) y
C11 S1 AG1 . . . 103.72(15) y
C17 S1 AG1 . . . 103.93(15) y
C21 S2 C19 . . . 101.9(2) y
C21 S2 AG1 . . 4_565 111.34(15) y
C19 S2 AG1 . . 4_565 105.99(15) y
O2 S3 O1 . . . 116.4(3) y
O2 S3 O3 . . . 111.1(2) y
O1 S3 O3 . . . 110.4(2) y
O2 S3 C31 . . . 106.3(2) y
O1 S3 C31 . . . 106.3(2) y
O3 S3 C31 . . . 105.5(2) y
S3 O3 AG1 . . 3_657 117.71(18) y
S3 O3 AG1 . . . 134.3(2) y
AG1 O3 AG1 3_657 . . 105.15(11) y
C16 C11 C12 . . . 117.9(6) y
C16 C11 S1 . . . 122.0(4) y
C12 C11 S1 . . . 120.1(5) y
C13 C12 C11 . . . 119.3(8) y
C13 C12 H12 . . . 120.3 ?
C11 C12 H12 . . . 120.3 ?
C14 C13 C12 . . . 122.4(7) y
C14 C13 H13 . . . 118.8 ?
C12 C13 H13 . . . 118.8 ?
C13 C14 C15 . . . 119.9(8) y
C13 C14 H14 . . . 120.1 ?
C15 C14 H14 . . . 120.1 ?
C14 C15 C16 . . . 119.9(7) y
C14 C15 H15 . . . 120.1 ?
C16 C15 H15 . . . 120.1 ?
C11 C16 C15 . . . 120.6(6) y
C11 C16 H16 . . . 119.7 ?
C15 C16 H16 . . . 119.7 ?
C18 C17 S1 . . . 112.6(3) y
C18 C17 H17A . . . 109.1 ?
S1 C17 H17A . . . 109.1 ?
C18 C17 H17B . . . 109.1 ?
S1 C17 H17B . . . 109.1 ?
H17A C17 H17B . . . 107.8 ?
C19 C18 C17 . . . 113.0(3) y
C19 C18 H18A . . . 109 ?
C17 C18 H18A . . . 109 ?
C19 C18 H18B . . . 109 ?
C17 C18 H18B . . . 109 ?
H18A C18 H18B . . . 107.8 ?
C18 C19 S2 . . . 113.3(3) y
C18 C19 H19A . . . 108.9 ?
S2 C19 H19A . . . 108.9 ?
C18 C19 H19B . . . 108.9 ?
S2 C19 H19B . . . 108.9 ?
H19A C19 H19B . . . 107.7 ?
C26 C21 C22 . . . 119.7(5) y
C26 C21 S2 . . . 121.9(4) y
C22 C21 S2 . . . 118.4(4) y
C23 C22 C21 . . . 119.6(5) y
C23 C22 H22 . . . 120.2 ?
C21 C22 H22 . . . 120.2 ?
C24 C23 C22 . . . 121.2(6) y
C24 C23 H23 . . . 119.4 ?
C22 C23 H23 . . . 119.4 ?
C23 C24 C25 . . . 119.9(7) y
C23 C24 H24 . . . 120 ?
C25 C24 H24 . . . 120 ?
C24 C25 C26 . . . 120.3(6) y
C24 C25 H25 . . . 119.9 ?
C26 C25 H25 . . . 119.9 ?
C21 C26 C25 . . . 119.3(6) y
C21 C26 H26 . . . 120.3 ?
C25 C26 H26 . . . 120.3 ?
C32 C31 C36 . . . 119.4(5) y
C32 C31 S3 . . . 121.3(4) y
C36 C31 S3 . . . 119.3(4) y
C31 C32 C33 . . . 119.9(4) y
C31 C32 H32 . . . 120.1 ?
C33 C32 H32 . . . 120.1 ?
C34 C33 C32 . . . 120.7(5) y
C34 C33 H33 . . . 119.6 ?
C32 C33 H33 . . . 119.6 ?
C35 C34 C33 . . . 119.1(5) y
C35 C34 C37 . . . 120.5(5) y
C33 C34 C37 . . . 120.4(5) y
C36 C35 C34 . . . 120.0(5) y
C36 C35 H35 . . . 120 ?
C34 C35 H35 . . . 120 ?
C35 C36 C31 . . . 120.9(5) y
C35 C36 H36 . . . 119.5 ?
C31 C36 H36 . . . 119.5 ?
C34 C37 H37A . . . 109.5 ?
C34 C37 H37B . . . 109.5 ?
H37A C37 H37B . . . 109.5 ?
C34 C37 H37C . . . 109.5 ?
H37A C37 H37C . . . 109.5 ?
H37B C37 H37C . . . 109.5 ?

loop_
_geom_bond_atom_site_label_1
_geom_bond_atom_site_label_2
_geom_bond_site_symmetry_1
_geom_bond_site_symmetry_2
_geom_bond_distance
_geom_bond_publ_flag
Ag1 O3 . 3_657 2.400(3) y
Ag1 S1 . . 2.4606(12) y
Ag1 S2 . 4_566 2.4684(12) y
Ag1 O3 . . 2.491(3) y
S1 C11 . . 1.773(6) y
S1 C17 . . 1.832(5) y
S2 C21 . . 1.776(5) y
S2 C19 . . 1.825(4) y
S2 Ag1 . 4_565 2.4684(12) y
S3 O2 . . 1.431(4) y
S3 O1 . . 1.436(4) y
S3 O3 . . 1.462(3) y
S3 C31 . . 1.776(5) y
O3 Ag1 . 3_657 2.400(3) y
C11 C16 . . 1.368(6) y
C11 C12 . . 1.379(7) y
C12 C13 . . 1.378(14) y
C12 H12 . . 0.94 ?
C13 C14 . . 1.315(13) y
C13 H13 . . 0.94 ?
C14 C15 . . 1.343(9) y
C14 H14 . . 0.94 ?
C15 C16 . . 1.393(7) y
C15 H15 . . 0.94 ?
C16 H16 . . 0.94 ?
C17 C18 . . 1.526(6) y
C17 H17a . . 0.98 ?
C17 H17b . . 0.98 ?
C18 C19 . . 1.515(5) y
C18 H18a . . 0.98 ?
C18 H18b . . 0.98 ?
C19 H19a . . 0.98 ?
C19 H19b . . 0.98 ?
C21 C26 . . 1.378(6) y
C21 C22 . . 1.396(7) y
C22 C23 . . 1.372(8) y
C22 H22 . . 0.94 ?
C23 C24 . . 1.349(10) y
C23 H23 . . 0.94 ?
C24 C25 . . 1.382(10) y
C24 H24 . . 0.94 ?
C25 C26 . . 1.388(8) y
C25 H25 . . 0.94 ?
C26 H26 . . 0.94 ?
C31 C32 . . 1.367(6) y
C31 C36 . . 1.386(6) y
C32 C33 . . 1.390(7) y
C32 H32 . . 0.94 ?
C33 C34 . . 1.381(7) y
C33 H33 . . 0.94 ?
C34 C35 . . 1.381(7) y
C34 C37 . . 1.497(7) y
C35 C36 . . 1.373(7) y
C35 H35 . . 0.94 ?
C36 H36 . . 0.94 ?
C37 H37a . . 0.97 ?
C37 H37b . . 0.97 ?
C37 H37c . . 0.97 ?

loop_
_geom_torsion_atom_site_label_1
_geom_torsion_atom_site_label_2
_geom_torsion_atom_site_label_3
_geom_torsion_atom_site_label_4
_geom_torsion_site_symmetry_1
_geom_torsion_site_symmetry_2
_geom_torsion_site_symmetry_3
_geom_torsion_site_symmetry_4
_geom_torsion
_geom_torsion_publ_flag
O3 AG1 S1 C11 3_657 . . . -170.26(17) ?
S2 AG1 S1 C11 4_566 . . . 37.92(18) ?
O3 AG1 S1 C11 . . . . -92.26(18) ?
O3 AG1 S1 C17 3_657 . . . -64.61(17) ?
S2 AG1 S1 C17 4_566 . . . 143.57(16) ?
O3 AG1 S1 C17 . . . . 13.39(17) ?
O2 S3 O3 AG1 . . . 3_657 12.0(3) ?
O1 S3 O3 AG1 . . . 3_657 142.6(2) ?
C31 S3 O3 AG1 . . . 3_657 -102.9(2) ?
O2 S3 O3 AG1 . . . . 169.8(3) ?
O1 S3 O3 AG1 . . . . -59.5(4) ?
C31 S3 O3 AG1 . . . . 54.9(3) ?
O3 AG1 O3 S3 3_657 . . . -159.7(4) ?
S1 AG1 O3 S3 . . . . 88.3(3) ?
S2 AG1 O3 S3 4_566 . . . -69.2(3) ?
O3 AG1 O3 AG1 3_657 . . 3_657 0.000(1) ?
S1 AG1 O3 AG1 . . . 3_657 -111.99(11) ?
S2 AG1 O3 AG1 4_566 . . 3_657 90.58(11) ?
C17 S1 C11 C16 . . . . -59.1(4) ?
AG1 S1 C11 C16 . . . . 48.5(4) ?
C17 S1 C11 C12 . . . . 119.7(5) ?
AG1 S1 C11 C12 . . . . -132.7(5) ?
C16 C11 C12 C13 . . . . 0.1(10) ?
S1 C11 C12 C13 . . . . -178.8(7) ?
C11 C12 C13 C14 . . . . 0.10(15) ?
C12 C13 C14 C15 . . . . 0.00(16) ?
C13 C14 C15 C16 . . . . -0.2(13) ?
C12 C11 C16 C15 . . . . -0.3(8) ?
S1 C11 C16 C15 . . . . 178.5(4) ?
C14 C15 C16 C11 . . . . 0.4(9) ?
C11 S1 C17 C18 . . . . -61.6(3) ?
AG1 S1 C17 C18 . . . . -169.0(3) ?
S1 C17 C18 C19 . . . . -68.5(4) ?
C17 C18 C19 S2 . . . . 178.6(3) ?
C21 S2 C19 C18 . . . . -63.6(4) ?
AG1 S2 C19 C18 4_565 . . . 53.0(3) ?
C19 S2 C21 C26 . . . . 104.9(5) ?
AG1 S2 C21 C26 4_565 . . . -7.8(5) ?
C19 S2 C21 C22 . . . . -78.5(4) ?
AG1 S2 C21 C22 4_565 . . . 168.9(4) ?
C26 C21 C22 C23 . . . . -1.3(9) ?
S2 C21 C22 C23 . . . . -178.0(5) ?
C21 C22 C23 C24 . . . . 2.4(10) ?
C22 C23 C24 C25 . . . . -2.7(12) ?
C23 C24 C25 C26 . . . . 2.0(13) ?
C22 C21 C26 C25 . . . . 0.6(9) ?
S2 C21 C26 C25 . . . . 177.2(5) ?
C24 C25 C26 C21 . . . . -0.9(11) ?
O2 S3 C31 C32 . . . . 144.4(4) ?
O1 S3 C31 C32 . . . . 19.8(4) ?
O3 S3 C31 C32 . . . . -97.4(4) ?
O2 S3 C31 C36 . . . . -38.4(4) ?
O1 S3 C31 C36 . . . . -163.0(4) ?
O3 S3 C31 C36 . . . . 79.7(4) ?
C36 C31 C32 C33 . . . . 1.6(7) ?
S3 C31 C32 C33 . . . . 178.7(4) ?
C31 C32 C33 C34 . . . . -1.2(8) ?
C32 C33 C34 C35 . . . . -0.3(8) ?
C32 C33 C34 C37 . . . . -178.7(5) ?
C33 C34 C35 C36 . . . . 1.4(8) ?
C37 C34 C35 C36 . . . . 179.9(5) ?
C34 C35 C36 C31 . . . . -1.1(8) ?
C32 C31 C36 C35 . . . . -0.5(7) ?
S3 C31 C36 C35 . . . . -177.7(4) ?
